data_7104858
loop_
_publ_author_name
'Ong, Tiow-Gan'
'Yap, Glenn P. A.'
'Richeson, Darrin S.'

_publ_section_title
;
 Catalytic C=N bond metathesis of carbodiimides by group 4 and 5 imido
 complexes supported by guanidinate ligands
;
_journal_coden_ASTM CHCOFS
_journal_issue 20
_journal_name_full
;
 Chemical Communications (Cambridge, United Kingdom)
;
_journal_page_first 2612
_journal_page_last 2613
_journal_paper_doi 10.1039/b308710g
_journal_year 2003
_chemical_formula_sum 'C36 H71 Cl N7 O3 Ta'
_chemical_formula_weight 866.40
_space_group_IT_number 14
_symmetry_cell_setting monoclinic
_symmetry_space_group_name_Hall '-P 2yn'
_symmetry_space_group_name_H-M 'P 1 21/n 1'
_atom_sites_solution_hydrogens geom
_atom_sites_solution_primary direct
_atom_sites_solution_secondary difmap
_audit_creation_method SHELXL-97
_cell_angle_alpha 90.00
_cell_angle_beta 95.98(3)
_cell_angle_gamma 90.00
_cell_formula_units_Z 4
_cell_length_a 9.002(3)
_cell_length_b 22.236(5)
_cell_length_c 21.629(9)
_cell_measurement_reflns_used 46
_cell_measurement_temperature 208(2)
_cell_measurement_theta_max 19.99
_cell_measurement_theta_min 1.47
_cell_volume 4306(2)
_computing_cell_refinement 'SMART, Bruker (2000)'
_computing_data_collection 'SMART, Bruker (2000)'
_computing_data_reduction 'XPREP, Bruker (2000)'
_computing_molecular_graphics 'SHELXTL, Bruker (2000)'
_computing_publication_material 'SHELXTL, Bruker (2000)'
_computing_structure_refinement 'SHELXL-97 (Sheldrick, 1997)'
_computing_structure_solution 'SHELXS-97 (Sheldrick, 1990)'
_diffrn_ambient_temperature 208(2)
_diffrn_measured_fraction_theta_full 0.881
_diffrn_measured_fraction_theta_max 0.881
_diffrn_measurement_device_type 'CCD area detector'
_diffrn_measurement_method 'phi and omega scans'
_diffrn_radiation_monochromator graphite
_diffrn_radiation_source 'fine-focus sealed tube'
_diffrn_radiation_type MoK\a
_diffrn_radiation_wavelength 0.71073
_diffrn_reflns_av_R_equivalents 0.0672
_diffrn_reflns_av_sigmaI/netI 0.1090
_diffrn_reflns_limit_h_max 8
_diffrn_reflns_limit_h_min -5
_diffrn_reflns_limit_k_max 20
_diffrn_reflns_limit_k_min -21
_diffrn_reflns_limit_l_max 8
_diffrn_reflns_limit_l_min -20
_diffrn_reflns_number 6906
_diffrn_reflns_theta_full 19.99
_diffrn_reflns_theta_max 19.99
_diffrn_reflns_theta_min 1.32
_diffrn_standards_decay_% <1
_exptl_absorpt_coefficient_mu 2.654
_exptl_absorpt_correction_T_max 0.7772
_exptl_absorpt_correction_T_min 0.6916
_exptl_absorpt_correction_type multi-scan
_exptl_absorpt_process_details 'SADABS, Bruker (2000)'
_exptl_crystal_colour colourless
_exptl_crystal_density_diffrn 1.337
_exptl_crystal_density_method 'not measured'
_exptl_crystal_description block
_exptl_crystal_F_000 1800
_exptl_crystal_size_max 0.15
_exptl_crystal_size_mid 0.15
_exptl_crystal_size_min 0.10
_refine_diff_density_max 2.399
_refine_diff_density_min -4.440
_refine_diff_density_rms 0.249
_refine_ls_extinction_method none
_refine_ls_goodness_of_fit_ref 1.054
_refine_ls_hydrogen_treatment constr
_refine_ls_matrix_type full
_refine_ls_number_parameters 433
_refine_ls_number_reflns 3540
_refine_ls_number_restraints 400
_refine_ls_restrained_S_all 1.026
_refine_ls_R_factor_all 0.1241
_refine_ls_R_factor_gt 0.0993
_refine_ls_shift/su_max 0.001
_refine_ls_shift/su_mean 0.000
_refine_ls_structure_factor_coef Fsqd
_refine_ls_weighting_details 'calc w=1/[\s^2^(Fo^2^)+(0.2000P)^2^+0.0000P] where P=(Fo^2^+2Fc^2^)/3'
_refine_ls_weighting_scheme calc
_refine_ls_wR_factor_gt 0.2398
_refine_ls_wR_factor_ref 0.2689
_reflns_number_gt 2507
_reflns_number_total 3540
_reflns_threshold_expression >2sigma(I)
_cod_data_source_file b308710g.txt
_cod_data_source_block dr2124
_cod_depositor_comments
;
The following automatic conversions were performed:
'_symmetry_cell_setting' value 'Monoclinic' changed to 'monoclinic'
according to '/home/saulius/struct/CIF-dictionaries/cif_core.dic'
dictionary named 'cif_core.dic' version 2.4.1 from 2010-06-29.

Automatic conversion script
Id: cif_fix_enum 1527 2010-12-29 10:47:43Z saulius 
;
_cod_original_sg_symbol_H-M P2(1)/n
_cod_database_code 7104858

loop_
_symmetry_equiv_pos_as_xyz
'x, y, z'
'-x+1/2, y+1/2, -z+1/2'
'-x, -y, -z'
'x-1/2, -y-1/2, z-1/2'

loop_
_atom_site_label
_atom_site_type_symbol
_atom_site_fract_x
_atom_site_fract_y
_atom_site_fract_z
_atom_site_U_iso_or_equiv
_atom_site_adp_type
_atom_site_occupancy
_atom_site_symmetry_multiplicity
_atom_site_calc_flag
_atom_site_refinement_flags
_atom_site_disorder_assembly
_atom_site_disorder_group
Ta Ta 0.22063(9) 0.18791(3) 0.66732(4) 0.0274(5) Uani 1 1 d U . .
Cl Cl -0.0474(6) 0.1840(2) 0.6242(3) 0.0422(15) Uani 1 1 d U . .
N1 N 0.1992(18) 0.2842(6) 0.6377(8) 0.032(3) Uani 1 1 d U . .
N2 N 0.4118(17) 0.2411(6) 0.6592(8) 0.034(3) Uani 1 1 d U . .
N3 N 0.4124(17) 0.1335(6) 0.6718(8) 0.033(3) Uani 1 1 d U . .
N4 N 0.2006(18) 0.0881(7) 0.6635(8) 0.041(3) Uani 1 1 d U . .
N5 N 0.4147(19) 0.3414(7) 0.6184(8) 0.041(4) Uani 1 1 d U . .
H5A H 0.3641 0.3635 0.5904 0.050 Uiso 1 1 calc R . .
N6 N 0.4156(18) 0.0253(6) 0.6548(8) 0.038(4) Uani 1 1 d U . .
H6A H 0.3682 -0.0011 0.6305 0.045 Uiso 1 1 calc R . .
N7 N 0.195(2) 0.1957(6) 0.7485(8) 0.034(3) Uani 1 1 d U . .
O1 O 0.2443(17) 0.1745(6) 0.5560(6) 0.045(3) Uani 1 1 d U . .
O2 O 0.2648(18) 0.9043(6) 0.5928(8) 0.060(4) Uani 1 1 d U . .
C1 C 0.099(2) 0.3362(9) 0.6397(10) 0.045(4) Uani 1 1 d U . .
H1A H 0.1591 0.3733 0.6467 0.054 Uiso 1 1 calc R . .
C2 C -0.007(3) 0.3303(10) 0.6911(12) 0.057(6) Uani 1 1 d U . .
H2A H 0.0515 0.3276 0.7313 0.086 Uiso 1 1 calc R . .
H2B H -0.0672 0.2943 0.6841 0.086 Uiso 1 1 calc R . .
H2C H -0.0717 0.3652 0.6903 0.086 Uiso 1 1 calc R . .
C3 C 0.000(2) 0.3411(9) 0.5765(11) 0.055(6) Uani 1 1 d U . .
H3A H 0.0640 0.3461 0.5433 0.083 Uiso 1 1 calc R . .
H3B H -0.0656 0.3755 0.5773 0.083 Uiso 1 1 calc R . .
H3C H -0.0585 0.3048 0.5694 0.083 Uiso 1 1 calc R . .
C4 C 0.345(2) 0.2923(8) 0.6377(9) 0.032(3) Uani 1 1 d U . .
C5 C 0.558(2) 0.2184(8) 0.6401(10) 0.037(4) Uani 1 1 d U . .
H5B H 0.6416 0.2366 0.6661 0.044 Uiso 1 1 calc R . .
H5C H 0.5669 0.2289 0.5966 0.044 Uiso 1 1 calc R . .
C6 C 0.560(2) 0.1506(8) 0.6481(10) 0.038(4) Uani 1 1 d U . .
H6B H 0.6437 0.1385 0.6780 0.046 Uiso 1 1 calc R . .
H6C H 0.5699 0.1308 0.6083 0.046 Uiso 1 1 calc R . .
C7 C 0.351(2) 0.0783(8) 0.6632(9) 0.033(3) Uani 1 1 d U . .
C8 C 0.098(2) 0.0397(8) 0.6807(11) 0.044(4) Uani 1 1 d U . .
H8A H 0.1607 0.0054 0.6966 0.053 Uiso 1 1 calc R . .
C9 C 0.009(3) 0.0582(10) 0.7304(12) 0.068(6) Uani 1 1 d U . .
H9A H 0.0755 0.0717 0.7659 0.102 Uiso 1 1 calc R . .
H9B H -0.0493 0.0244 0.7425 0.102 Uiso 1 1 calc R . .
H9C H -0.0570 0.0908 0.7157 0.102 Uiso 1 1 calc R . .
C10 C 0.003(3) 0.0181(10) 0.6219(13) 0.075(7) Uani 1 1 d U . .
H10A H 0.0684 0.0057 0.5912 0.112 Uiso 1 1 calc R . .
H10B H -0.0608 0.0505 0.6052 0.112 Uiso 1 1 calc R . .
H10C H -0.0578 -0.0157 0.6321 0.112 Uiso 1 1 calc R . .
C11 C 0.565(2) 0.3616(8) 0.6393(11) 0.046(5) Uani 1 1 d U . .
H11A H 0.6351 0.3298 0.6285 0.055 Uiso 1 1 calc R . .
C12 C 0.585(3) 0.3693(11) 0.7085(12) 0.078(7) Uani 1 1 d U . .
H12A H 0.5589 0.3322 0.7283 0.117 Uiso 1 1 calc R . .
H12B H 0.5216 0.4016 0.7203 0.117 Uiso 1 1 calc R . .
H12C H 0.6889 0.3791 0.7217 0.117 Uiso 1 1 calc R . .
C13 C 0.602(3) 0.4164(9) 0.6069(15) 0.088(8) Uani 1 1 d U . .
H13A H 0.5866 0.4098 0.5624 0.132 Uiso 1 1 calc R . .
H13B H 0.7052 0.4270 0.6189 0.132 Uiso 1 1 calc R . .
H13C H 0.5375 0.4489 0.6180 0.132 Uiso 1 1 calc R . .
C14 C 0.566(2) 0.0101(8) 0.6858(11) 0.044(4) Uani 1 1 d U . .
H14A H 0.6375 0.0398 0.6719 0.053 Uiso 1 1 calc R . .
C15 C 0.575(3) 0.0133(10) 0.7547(11) 0.074(7) Uani 1 1 d U . .
H15A H 0.5467 0.0533 0.7671 0.111 Uiso 1 1 calc R . .
H15B H 0.6765 0.0049 0.7721 0.111 Uiso 1 1 calc R . .
H15C H 0.5078 -0.0161 0.7697 0.111 Uiso 1 1 calc R . .
C16 C 0.608(3) -0.0508(9) 0.6625(11) 0.058(6) Uani 1 1 d U . .
H16A H 0.6027 -0.0501 0.6175 0.087 Uiso 1 1 calc R . .
H16B H 0.5390 -0.0809 0.6753 0.087 Uiso 1 1 calc R . .
H16C H 0.7087 -0.0608 0.6797 0.087 Uiso 1 1 calc R . .
C17 C 0.335(3) 0.1923(8) 0.8504(11) 0.046(4) Uani 1 1 d U . .
C18 C 0.325(3) 0.1911(9) 0.9157(11) 0.056(5) Uani 1 1 d U . .
H18A H 0.4131 0.1884 0.9431 0.067 Uiso 1 1 calc R . .
C19 C 0.187(3) 0.1941(9) 0.9395(12) 0.060(5) Uani 1 1 d U . .
H19A H 0.1832 0.1935 0.9827 0.072 Uiso 1 1 calc R . .
C20 C 0.071(3) 0.1976(9) 0.9048(11) 0.053(5) Uani 1 1 d U . .
H20A H -0.0187 0.1989 0.9233 0.064 Uiso 1 1 calc R . .
C21 C 0.061(3) 0.1998(9) 0.8402(11) 0.044(4) Uani 1 1 d U . .
C22 C 0.198(3) 0.1970(8) 0.8126(11) 0.040(4) Uani 1 1 d U . .
C23 C 0.480(3) 0.1890(9) 0.8243(11) 0.054(6) Uani 1 1 d U . .
H23A H 0.4634 0.1892 0.7793 0.081 Uiso 1 1 calc R . .
H23B H 0.5312 0.1523 0.8382 0.081 Uiso 1 1 calc R . .
H23C H 0.5406 0.2235 0.8383 0.081 Uiso 1 1 calc R . .
C24 C -0.079(3) 0.2063(11) 0.8012(11) 0.067(6) Uani 1 1 d U . .
H24A H -0.0597 0.2057 0.7578 0.101 Uiso 1 1 calc R . .
H24B H -0.1249 0.2442 0.8104 0.101 Uiso 1 1 calc R . .
H24C H -0.1447 0.1734 0.8091 0.101 Uiso 1 1 calc R . .
C25 C 0.241(4) 0.2207(11) 0.5114(10) 0.080(5) Uani 1 1 d U . .
H25A H 0.3319 0.2449 0.5182 0.096 Uiso 1 1 calc R . .
H25B H 0.1550 0.2471 0.5154 0.096 Uiso 1 1 calc R . .
C26 C 0.229(4) 0.1943(11) 0.4495(12) 0.091(6) Uani 1 1 d U . .
H26A H 0.1636 0.2181 0.4197 0.109 Uiso 1 1 calc R . .
H26B H 0.3269 0.1898 0.4342 0.109 Uiso 1 1 calc R . .
C27 C 0.165(4) 0.1376(12) 0.4611(12) 0.096(6) Uani 1 1 d U . .
H27A H 0.0555 0.1402 0.4543 0.115 Uiso 1 1 calc R . .
H27B H 0.1982 0.1073 0.4327 0.115 Uiso 1 1 calc R . .
C28 C 0.209(3) 0.1217(10) 0.5218(11) 0.075(5) Uani 1 1 d U . .
H28A H 0.2961 0.0952 0.5236 0.090 Uiso 1 1 calc R . .
H28B H 0.1279 0.1001 0.5393 0.090 Uiso 1 1 calc R . .
C29 C 0.258(3) 0.8488(10) 0.6270(13) 0.068(6) Uani 1 1 d U . .
H29A H 0.3588 0.8330 0.6374 0.082 Uiso 1 1 calc R . .
H29B H 0.2000 0.8190 0.6012 0.082 Uiso 1 1 calc R . .
C30 C 0.187(3) 0.8592(11) 0.6846(13) 0.076(7) Uani 1 1 d U . .
H30A H 0.1846 0.8218 0.7076 0.114 Uiso 1 1 calc R . .
H30B H 0.0857 0.8736 0.6742 0.114 Uiso 1 1 calc R . .
H30C H 0.2437 0.8889 0.7099 0.114 Uiso 1 1 calc R . .
C31 C 0.313(3) 0.8943(10) 0.5346(12) 0.067(6) Uani 1 1 d U . .
H31A H 0.2458 0.8660 0.5111 0.081 Uiso 1 1 calc R . .
H31B H 0.4135 0.8766 0.5396 0.081 Uiso 1 1 calc R . .
C32 C 0.316(3) 0.9544(10) 0.4990(11) 0.075(7) Uani 1 1 d U . .
H32A H 0.3486 0.9472 0.4583 0.112 Uiso 1 1 calc R . .
H32B H 0.3848 0.9819 0.5220 0.112 Uiso 1 1 calc R . .
H32C H 0.2167 0.9718 0.4944 0.112 Uiso 1 1 calc R . .
O3 O -0.254(3) 0.0385(9) 1.0405(11) 0.105(6) Uani 1 1 d U . .
C36 C -0.283(5) -0.0186(14) 1.1275(18) 0.139(12) Uani 1 1 d U . .
H36A H -0.3006 -0.0600 1.1390 0.208 Uiso 1 1 calc R . .
H36B H -0.3633 0.0065 1.1399 0.208 Uiso 1 1 calc R . .
H36C H -0.1887 -0.0050 1.1484 0.208 Uiso 1 1 calc R . .
C34 C -0.240(5) 0.0897(17) 0.9456(16) 0.143(12) Uani 1 1 d U . .
H34A H -0.2538 0.0768 0.9025 0.214 Uiso 1 1 calc R . .
H34B H -0.1402 0.1054 0.9552 0.214 Uiso 1 1 calc R . .
H34C H -0.3125 0.1209 0.9520 0.214 Uiso 1 1 calc R . .
C35 C -0.280(5) -0.0150(15) 1.0675(17) 0.126(9) Uani 1 1 d U . .
H35A H -0.3762 -0.0300 1.0480 0.151 Uiso 1 1 calc R . .
H35B H -0.2035 -0.0432 1.0563 0.151 Uiso 1 1 calc R . .
C33 C -0.261(5) 0.0425(16) 0.9830(17) 0.125(8) Uani 1 1 d U . .
H33A H -0.3609 0.0275 0.9684 0.150 Uiso 1 1 calc R . .
H33B H -0.1913 0.0118 0.9710 0.150 Uiso 1 1 calc R . .

loop_
_atom_site_aniso_label
_atom_site_aniso_U_11
_atom_site_aniso_U_22
_atom_site_aniso_U_33
_atom_site_aniso_U_23
_atom_site_aniso_U_13
_atom_site_aniso_U_12
Ta 0.0095(9) 0.0145(6) 0.0556(8) -0.0016(4) -0.0085(5) -0.0012(3)
Cl 0.013(3) 0.027(3) 0.083(4) -0.005(3) -0.013(3) -0.0024(19)
N1 0.018(5) 0.015(3) 0.061(7) -0.002(4) -0.006(6) 0.003(3)
N2 0.013(4) 0.013(4) 0.073(7) 0.001(5) -0.008(5) -0.005(3)
N3 0.010(4) 0.013(3) 0.075(7) -0.002(5) 0.004(5) -0.001(3)
N4 0.014(5) 0.015(3) 0.092(8) -0.001(4) -0.005(7) -0.006(3)
N5 0.026(8) 0.014(6) 0.081(10) 0.010(7) -0.010(8) -0.001(5)
N6 0.023(8) 0.012(5) 0.075(9) -0.003(7) -0.009(7) 0.002(5)
N7 0.016(8) 0.026(7) 0.058(3) 0.001(5) -0.001(4) 0.007(6)
O1 0.045(7) 0.029(6) 0.060(3) -0.011(4) 0.000(5) -0.003(6)
O2 0.044(10) 0.039(7) 0.098(10) -0.001(7) 0.004(8) 0.008(7)
C1 0.026(8) 0.014(6) 0.089(10) -0.018(8) -0.013(7) 0.005(6)
C2 0.029(15) 0.042(13) 0.099(12) -0.028(12) -0.005(11) 0.020(10)
C3 0.019(14) 0.037(12) 0.105(11) 0.018(12) -0.019(10) 0.002(9)
C4 0.020(5) 0.015(4) 0.061(8) -0.001(5) -0.003(7) -0.002(3)
C5 0.013(6) 0.019(6) 0.075(11) 0.002(8) -0.005(8) -0.005(5)
C6 0.015(6) 0.019(6) 0.080(11) -0.002(8) 0.007(9) -0.002(5)
C7 0.016(6) 0.016(4) 0.068(9) -0.008(7) 0.008(8) -0.001(3)
C8 0.012(8) 0.021(6) 0.099(11) 0.009(8) 0.001(8) -0.001(6)
C9 0.040(16) 0.051(14) 0.117(15) 0.013(12) 0.023(11) 0.001(11)
C10 0.034(16) 0.048(15) 0.139(15) -0.022(14) -0.010(13) -0.027(11)
C11 0.023(9) 0.013(8) 0.100(11) 0.005(8) -0.006(11) -0.003(6)
C12 0.041(17) 0.080(17) 0.108(11) -0.030(13) -0.010(12) -0.032(14)
C13 0.049(16) 0.030(12) 0.184(19) 0.038(13) 0.006(17) -0.010(9)
C14 0.029(10) 0.013(8) 0.087(10) 0.008(9) -0.015(10) 0.001(7)
C15 0.09(2) 0.040(13) 0.087(10) -0.007(11) -0.038(12) 0.015(13)
C16 0.035(15) 0.034(11) 0.100(15) -0.003(10) -0.017(14) 0.022(8)
C17 0.044(8) 0.032(10) 0.059(6) 0.002(9) -0.010(5) 0.003(9)
C18 0.060(12) 0.045(11) 0.058(6) -0.001(10) -0.013(7) 0.001(10)
C19 0.074(13) 0.050(11) 0.056(9) 0.013(10) 0.000(7) 0.002(12)
C20 0.058(12) 0.041(10) 0.061(7) 0.000(10) 0.009(7) -0.014(10)
C21 0.042(8) 0.036(10) 0.056(7) -0.007(9) 0.004(6) -0.008(9)
C22 0.034(8) 0.028(9) 0.057(4) -0.008(8) -0.004(5) 0.001(8)
C23 0.038(9) 0.052(14) 0.066(12) -0.017(11) -0.016(9) 0.021(11)
C24 0.033(9) 0.093(17) 0.076(12) 0.006(14) 0.009(9) 0.009(14)
C25 0.125(15) 0.053(8) 0.058(5) -0.001(6) -0.004(11) -0.027(11)
C26 0.136(17) 0.070(12) 0.059(5) -0.006(7) -0.030(13) -0.018(12)
C27 0.141(17) 0.070(11) 0.069(8) -0.019(8) -0.017(12) -0.024(12)
C28 0.115(14) 0.043(7) 0.066(6) -0.022(5) 0.000(11) -0.007(11)
C29 0.049(15) 0.041(10) 0.112(13) 0.004(9) -0.003(11) -0.004(11)
C30 0.062(19) 0.042(15) 0.125(17) 0.022(12) 0.016(15) 0.005(13)
C31 0.054(15) 0.049(11) 0.098(12) -0.013(9) 0.003(11) -0.001(11)
C32 0.08(2) 0.064(13) 0.074(13) -0.004(10) -0.011(14) 0.010(14)
O3 0.123(16) 0.075(11) 0.117(13) 0.025(11) 0.007(15) 0.009(11)
C36 0.19(3) 0.07(2) 0.148(18) 0.055(17) -0.03(3) -0.03(2)
C34 0.18(3) 0.13(2) 0.13(2) 0.032(17) 0.06(2) 0.00(2)
C35 0.14(2) 0.082(14) 0.149(17) 0.036(14) -0.008(19) -0.010(15)
C33 0.16(2) 0.098(16) 0.119(14) 0.020(14) 0.01(2) 0.004(16)

loop_
_atom_type_symbol
_atom_type_description
_atom_type_scat_dispersion_real
_atom_type_scat_dispersion_imag
_atom_type_scat_source
C C 0.0033 0.0016 'International Tables Vol C Tables 4.2.6.8 and 6.1.1.4'
H H 0.0000 0.0000 'International Tables Vol C Tables 4.2.6.8 and 6.1.1.4'
N N 0.0061 0.0033 'International Tables Vol C Tables 4.2.6.8 and 6.1.1.4'
Cl Cl 0.1484 0.1585 'International Tables Vol C Tables 4.2.6.8 and 6.1.1.4'
Ta Ta -0.7052 6.5227 'International Tables Vol C Tables 4.2.6.8 and 6.1.1.4'
O O 0.0106 0.0060 'International Tables Vol C Tables 4.2.6.8 and 6.1.1.4'

loop_
_geom_angle_atom_site_label_1
_geom_angle_atom_site_label_2
_geom_angle_atom_site_label_3
_geom_angle
_geom_angle_site_symmetry_1
_geom_angle_site_symmetry_3
_geom_angle_publ_flag
N7 Ta N3 101.5(7) . . ?
N7 Ta N2 102.5(7) . . ?
N3 Ta N2 69.7(6) . . ?
N7 Ta N4 96.5(6) . . ?
N3 Ta N4 59.4(6) . . ?
N2 Ta N4 128.2(6) . . ?
N7 Ta N1 99.8(6) . . ?
N3 Ta N1 127.5(6) . . ?
N2 Ta N1 59.1(6) . . ?
N4 Ta N1 159.8(6) . . ?
N7 Ta O1 177.1(6) . . ?
N3 Ta O1 79.7(6) . . ?
N2 Ta O1 80.3(6) . . ?
N4 Ta O1 81.8(5) . . ?
N1 Ta O1 81.3(5) . . ?
N7 Ta Cl 98.5(6) . . ?
N3 Ta Cl 139.0(4) . . ?
N2 Ta Cl 138.9(4) . . ?
N4 Ta Cl 83.1(4) . . ?
N1 Ta Cl 82.9(4) . . ?
O1 Ta Cl 79.0(4) . . ?
N7 Ta C4 104.4(6) . . ?
N3 Ta C4 98.5(6) . . ?
N2 Ta C4 29.7(6) . . ?
N4 Ta C4 152.5(6) . . ?
N1 Ta C4 29.5(5) . . ?
O1 Ta C4 77.9(5) . . ?
Cl Ta C4 110.6(5) . . ?
C4 N1 C1 120.3(16) . . ?
C4 N1 Ta 94.3(11) . . ?
C1 N1 Ta 141.1(14) . . ?
C4 N2 C5 124.0(16) . . ?
C4 N2 Ta 99.5(13) . . ?
C5 N2 Ta 125.3(11) . . ?
C7 N3 C6 122.6(15) . . ?
C7 N3 Ta 101.3(12) . . ?
C6 N3 Ta 125.6(11) . . ?
C7 N4 C8 121.6(15) . . ?
C7 N4 Ta 94.8(10) . . ?
C8 N4 Ta 139.5(13) . . ?
C4 N5 C11 127.0(16) . . ?
C7 N6 C14 121.8(16) . . ?
C22 N7 Ta 170.2(15) . . ?
C25 O1 C28 105.2(16) . . ?
C25 O1 Ta 125.7(13) . . ?
C28 O1 Ta 125.3(13) . . ?
C31 O2 C29 111.2(17) . . ?
N1 C1 C2 112.4(17) . . ?
N1 C1 C3 108.9(16) . . ?
C2 C1 C3 107.6(18) . . ?
N1 C4 N5 127.1(18) . . ?
N1 C4 N2 106.9(16) . . ?
N5 C4 N2 126(2) . . ?
N1 C4 Ta 56.2(9) . . ?
N5 C4 Ta 174.0(15) . . ?
N2 C4 Ta 50.8(9) . . ?
N2 C5 C6 107.6(14) . . ?
C5 C6 N3 106.7(14) . . ?
N6 C7 N3 130.2(19) . . ?
N6 C7 N4 125.7(16) . . ?
N3 C7 N4 104.0(15) . . ?
C9 C8 N4 112.3(17) . . ?
C9 C8 C10 114(2) . . ?
N4 C8 C10 109.0(19) . . ?
N5 C11 C13 110.9(18) . . ?
N5 C11 C12 111.0(19) . . ?
C13 C11 C12 112(2) . . ?
C15 C14 N6 113(2) . . ?
C15 C14 C16 112.9(18) . . ?
N6 C14 C16 107.5(16) . . ?
C22 C17 C18 116(2) . . ?
C22 C17 C23 122(2) . . ?
C18 C17 C23 122(2) . . ?
C19 C18 C17 121(3) . . ?
C20 C19 C18 121(3) . . ?
C19 C20 C21 125(3) . . ?
C20 C21 C22 117(2) . . ?
C20 C21 C24 123(2) . . ?
C22 C21 C24 120(2) . . ?
N7 C22 C17 120(2) . . ?
N7 C22 C21 119(2) . . ?
C17 C22 C21 120(2) . . ?
O1 C25 C26 109(2) . . ?
C27 C26 C25 101(2) . . ?
C28 C27 C26 108(2) . . ?
C27 C28 O1 108(2) . . ?
O2 C29 C30 110.2(19) . . ?
O2 C31 C32 109.6(19) . . ?
C33 O3 C35 120(3) . . ?
C36 C35 O3 120(3) . . ?
O3 C33 C34 131(4) . . ?

loop_
_geom_bond_atom_site_label_1
_geom_bond_atom_site_label_2
_geom_bond_distance
_geom_bond_site_symmetry_2
_geom_bond_publ_flag
Ta N7 1.804(17) . ?
Ta N3 2.102(15) . ?
Ta N2 2.111(15) . ?
Ta N4 2.227(15) . ?
Ta N1 2.237(14) . ?
Ta O1 2.459(14) . ?
Ta Cl 2.496(6) . ?
Ta C4 2.685(19) . ?
N1 C4 1.33(2) . ?
N1 C1 1.47(2) . ?
N2 C4 1.35(2) . ?
N2 C5 1.51(2) . ?
N3 C7 1.35(2) . ?
N3 C6 1.52(2) . ?
N4 C7 1.37(2) . ?
N4 C8 1.49(2) . ?
N5 C4 1.35(2) . ?
N5 C11 1.45(2) . ?
N6 C7 1.33(2) . ?
N6 C14 1.49(3) . ?
N7 C22 1.38(3) . ?
O1 C25 1.41(3) . ?
O1 C28 1.41(2) . ?
O2 C31 1.39(3) . ?
O2 C29 1.44(3) . ?
C1 C2 1.54(3) . ?
C1 C3 1.55(3) . ?
C5 C6 1.52(3) . ?
C8 C9 1.46(3) . ?
C8 C10 1.53(3) . ?
C11 C13 1.46(3) . ?
C11 C12 1.50(3) . ?
C14 C15 1.48(3) . ?
C14 C16 1.51(3) . ?
C17 C22 1.41(4) . ?
C17 C18 1.42(3) . ?
C17 C23 1.48(4) . ?
C18 C19 1.40(4) . ?
C19 C20 1.22(3) . ?
C20 C21 1.39(3) . ?
C21 C22 1.42(3) . ?
C21 C24 1.45(3) . ?
C25 C26 1.46(3) . ?
C26 C27 1.42(3) . ?
C27 C28 1.38(3) . ?
C29 C30 1.48(3) . ?
C31 C32 1.54(3) . ?
O3 C33 1.24(3) . ?
O3 C35 1.36(3) . ?
C36 C35 1.30(4) . ?
C34 C33 1.35(4) . ?

loop_
_geom_torsion_atom_site_label_1
_geom_torsion_atom_site_label_2
_geom_torsion_atom_site_label_3
_geom_torsion_atom_site_label_4
_geom_torsion
_geom_torsion_site_symmetry_1
_geom_torsion_site_symmetry_2
_geom_torsion_site_symmetry_3
_geom_torsion_site_symmetry_4
_geom_torsion_publ_flag
N7 Ta N1 C4 101.9(13) . . . . ?
N3 Ta N1 C4 -11.0(15) . . . . ?
N2 Ta N1 C4 3.1(11) . . . . ?
N4 Ta N1 C4 -114.4(19) . . . . ?
O1 Ta N1 C4 -80.7(12) . . . . ?
Cl Ta N1 C4 -160.6(12) . . . . ?
N7 Ta N1 C1 -52(2) . . . . ?
N3 Ta N1 C1 -165.0(19) . . . . ?
N2 Ta N1 C1 -151(2) . . . . ?
N4 Ta N1 C1 92(3) . . . . ?
O1 Ta N1 C1 125(2) . . . . ?
Cl Ta N1 C1 45(2) . . . . ?
C4 Ta N1 C1 -154(3) . . . . ?
N7 Ta N2 C4 -97.2(13) . . . . ?
N3 Ta N2 C4 165.0(13) . . . . ?
N4 Ta N2 C4 153.9(12) . . . . ?
N1 Ta N2 C4 -3.1(11) . . . . ?
O1 Ta N2 C4 82.5(12) . . . . ?
Cl Ta N2 C4 21.9(16) . . . . ?
N7 Ta N2 C5 118.5(15) . . . . ?
N3 Ta N2 C5 20.6(15) . . . . ?
N4 Ta N2 C5 9.6(18) . . . . ?
N1 Ta N2 C5 -147.5(17) . . . . ?
O1 Ta N2 C5 -61.8(15) . . . . ?
Cl Ta N2 C5 -122.4(13) . . . . ?
C4 Ta N2 C5 -144(2) . . . . ?
N7 Ta N3 C7 95.3(13) . . . . ?
N2 Ta N3 C7 -165.4(14) . . . . ?
N4 Ta N3 C7 4.5(12) . . . . ?
N1 Ta N3 C7 -152.5(12) . . . . ?
O1 Ta N3 C7 -82.0(13) . . . . ?
Cl Ta N3 C7 -22.4(16) . . . . ?
C4 Ta N3 C7 -158.0(13) . . . . ?
N7 Ta N3 C6 -119.7(16) . . . . ?
N2 Ta N3 C6 -20.4(15) . . . . ?
N4 Ta N3 C6 149.5(18) . . . . ?
N1 Ta N3 C6 -7.5(19) . . . . ?
O1 Ta N3 C6 63.0(15) . . . . ?
Cl Ta N3 C6 122.6(14) . . . . ?
C4 Ta N3 C6 -13.0(16) . . . . ?
N7 Ta N4 C7 -104.0(13) . . . . ?
N3 Ta N4 C7 -4.4(12) . . . . ?
N2 Ta N4 C7 7.6(15) . . . . ?
N1 Ta N4 C7 112.0(19) . . . . ?
O1 Ta N4 C7 78.4(12) . . . . ?
Cl Ta N4 C7 158.2(12) . . . . ?
C4 Ta N4 C7 36(2) . . . . ?
N7 Ta N4 C8 51(2) . . . . ?
N3 Ta N4 C8 151(2) . . . . ?
N2 Ta N4 C8 162.7(19) . . . . ?
N1 Ta N4 C8 -93(3) . . . . ?
O1 Ta N4 C8 -127(2) . . . . ?
Cl Ta N4 C8 -47(2) . . . . ?
C4 Ta N4 C8 -169.2(18) . . . . ?
N3 Ta N7 C22 8(8) . . . . ?
N2 Ta N7 C22 -63(8) . . . . ?
N4 Ta N7 C22 68(8) . . . . ?
N1 Ta N7 C22 -123(8) . . . . ?
O1 Ta N7 C22 123(12) . . . . ?
Cl Ta N7 C22 152(8) . . . . ?
C4 Ta N7 C22 -94(8) . . . . ?
N7 Ta O1 C25 115(11) . . . . ?
N3 Ta O1 C25 -130.3(19) . . . . ?
N2 Ta O1 C25 -59.4(19) . . . . ?
N4 Ta O1 C25 169.4(19) . . . . ?
N1 Ta O1 C25 0.5(18) . . . . ?
Cl Ta O1 C25 84.9(18) . . . . ?
C4 Ta O1 C25 -29.3(19) . . . . ?
N7 Ta O1 C28 -40(12) . . . . ?
N3 Ta O1 C28 74.7(18) . . . . ?
N2 Ta O1 C28 145.7(19) . . . . ?
N4 Ta O1 C28 14.5(18) . . . . ?
N1 Ta O1 C28 -154.4(19) . . . . ?
Cl Ta O1 C28 -70.0(18) . . . . ?
C4 Ta O1 C28 175.8(19) . . . . ?
C4 N1 C1 C2 -129(2) . . . . ?
Ta N1 C1 C2 20(3) . . . . ?
C4 N1 C1 C3 112(2) . . . . ?
Ta N1 C1 C3 -99(2) . . . . ?
C1 N1 C4 N5 -25(3) . . . . ?
Ta N1 C4 N5 173.9(19) . . . . ?
C1 N1 C4 N2 157.0(17) . . . . ?
Ta N1 C4 N2 -4.4(16) . . . . ?
C1 N1 C4 Ta 161(2) . . . . ?
C11 N5 C4 N1 154(2) . . . . ?
C11 N5 C4 N2 -28(3) . . . . ?
C11 N5 C4 Ta -85(15) . . . . ?
C5 N2 C4 N1 149.7(17) . . . . ?
Ta N2 C4 N1 4.7(17) . . . . ?
C5 N2 C4 N5 -29(3) . . . . ?
Ta N2 C4 N5 -173.6(17) . . . . ?
C5 N2 C4 Ta 145(2) . . . . ?
N7 Ta C4 N1 -84.5(13) . . . . ?
N3 Ta C4 N1 171.2(12) . . . . ?
N2 Ta C4 N1 -175(2) . . . . ?
N4 Ta C4 N1 137.1(15) . . . . ?
O1 Ta C4 N1 93.8(12) . . . . ?
Cl Ta C4 N1 20.6(12) . . . . ?
N7 Ta C4 N5 150(15) . . . . ?
N3 Ta C4 N5 46(15) . . . . ?
N2 Ta C4 N5 60(14) . . . . ?
N4 Ta C4 N5 12(15) . . . . ?
N1 Ta C4 N5 -126(15) . . . . ?
O1 Ta C4 N5 -32(15) . . . . ?
Cl Ta C4 N5 -105(15) . . . . ?
N7 Ta C4 N2 90.1(13) . . . . ?
N3 Ta C4 N2 -14.2(13) . . . . ?
N4 Ta C4 N2 -48(2) . . . . ?
N1 Ta C4 N2 175(2) . . . . ?
O1 Ta C4 N2 -91.7(12) . . . . ?
Cl Ta C4 N2 -164.8(11) . . . . ?
C4 N2 C5 C6 -153.9(18) . . . . ?
Ta N2 C5 C6 -18(2) . . . . ?
N2 C5 C6 N3 0(2) . . . . ?
C7 N3 C6 C5 155.4(18) . . . . ?
Ta N3 C6 C5 17(2) . . . . ?
C14 N6 C7 N3 35(3) . . . . ?
C14 N6 C7 N4 -147(2) . . . . ?
C6 N3 C7 N6 26(3) . . . . ?
Ta N3 C7 N6 172(2) . . . . ?
C6 N3 C7 N4 -152.9(17) . . . . ?
Ta N3 C7 N4 -6.5(17) . . . . ?
C8 N4 C7 N6 26(3) . . . . ?
Ta N4 C7 N6 -172.6(19) . . . . ?
C8 N4 C7 N3 -155.2(18) . . . . ?
Ta N4 C7 N3 6.0(16) . . . . ?
C7 N4 C8 C9 126(2) . . . . ?
Ta N4 C8 C9 -24(3) . . . . ?
C7 N4 C8 C10 -107(2) . . . . ?
Ta N4 C8 C10 102(2) . . . . ?
C4 N5 C11 C13 179(2) . . . . ?
C4 N5 C11 C12 -56(3) . . . . ?
C7 N6 C14 C15 58(2) . . . . ?
C7 N6 C14 C16 -176.1(18) . . . . ?
C22 C17 C18 C19 0(3) . . . . ?
C23 C17 C18 C19 -179.9(19) . . . . ?
C17 C18 C19 C20 0(3) . . . . ?
C18 C19 C20 C21 -1(4) . . . . ?
C19 C20 C21 C22 1(3) . . . . ?
C19 C20 C21 C24 -177(2) . . . . ?
Ta N7 C22 C17 21(9) . . . . ?
Ta N7 C22 C21 -155(7) . . . . ?
C18 C17 C22 N7 -177.1(17) . . . . ?
C23 C17 C22 N7 3(3) . . . . ?
C18 C17 C22 C21 -1(3) . . . . ?
C23 C17 C22 C21 179.9(18) . . . . ?
C20 C21 C22 N7 176.6(17) . . . . ?
C24 C21 C22 N7 -5(3) . . . . ?
C20 C21 C22 C17 0(3) . . . . ?
C24 C21 C22 C17 178.3(19) . . . . ?
C28 O1 C25 C26 -10(3) . . . . ?
Ta O1 C25 C26 -169(2) . . . . ?
O1 C25 C26 C27 23(3) . . . . ?
C25 C26 C27 C28 -29(4) . . . . ?
C26 C27 C28 O1 24(4) . . . . ?
C25 O1 C28 C27 -8(3) . . . . ?
Ta O1 C28 C27 151(2) . . . . ?
C31 O2 C29 C30 -172(2) . . . . ?
C29 O2 C31 C32 179(2) . . . . ?
C33 O3 C35 C36 -175(4) . . . . ?
C35 O3 C33 C34 180(4) . . . . ?
